data_7156463
loop_
_publ_author_name
'Liu, Qiuhua'
'Zhang, Jinjin'
'Tang, Min'
'Yang, Yan'
'Zhang, Jian'
'Zhou, Zaichun'

_publ_section_title
;
 Geometric deconstruction of core and electron activation of a \p-system
 in a series of deformed porphyrins: mimics of heme.
;
_journal_issue 41
_journal_name_full 'Organic &amp; biomolecular chemistry'
_journal_page_first 7725
_journal_page_last 7736
_journal_paper_doi 10.1039/c8ob01959b
_journal_volume 16
_journal_year 2018
_chemical_formula_moiety 'C66 H70 N4 O4'
_chemical_formula_sum 'C66 H70 N4 O4'
_chemical_formula_weight 983.26
_chemical_name_systematic oDL3cTtPP
_chemical_properties_physical Photo-sensitive
_space_group_crystal_system orthorhombic
_space_group_IT_number 19
_space_group_name_Hall 'P 2ac 2ab'
_space_group_name_H-M_alt 'P 21 21 21'
_symmetry_space_group_name_Hall 'P 2ac 2ab'
_symmetry_space_group_name_H-M 'P 21 21 21'
_atom_sites_solution_hydrogens geom
_audit_creation_method SHELXL-2016/6
_audit_update_record
;
2018-09-20 deposited with the CCDC.
2018-09-27 downloaded from the CCDC.
;
_cell_angle_alpha 90
_cell_angle_beta 90
_cell_angle_gamma 90
_cell_formula_units_Z 4
_cell_length_a 16.2769(18)
_cell_length_b 18.6656(14)
_cell_length_c 19.3939(16)
_cell_measurement_reflns_used 2008
_cell_measurement_temperature 293(2)
_cell_measurement_theta_max 69.0300
_cell_measurement_theta_min 3.5380
_cell_volume 5892.2(9)
_computing_structure_refinement 'SHELXL-2016/6 (Sheldrick, 2016)'
_diffrn_ambient_temperature 293(2)
_diffrn_measured_fraction_theta_full 0.994
_diffrn_measured_fraction_theta_max 0.994
_diffrn_measurement_device_type 'Xcalibur, Eos, Gemini'
_diffrn_radiation_type CuK\a
_diffrn_radiation_wavelength 1.54184
_diffrn_reflns_av_R_equivalents 0.0426
_diffrn_reflns_av_unetI/netI 0.0878
_diffrn_reflns_Laue_measured_fraction_full 0.994
_diffrn_reflns_Laue_measured_fraction_max 0.994
_diffrn_reflns_limit_h_max 18
_diffrn_reflns_limit_h_min -19
_diffrn_reflns_limit_k_max 18
_diffrn_reflns_limit_k_min -22
_diffrn_reflns_limit_l_max 23
_diffrn_reflns_limit_l_min -17
_diffrn_reflns_number 13825
_diffrn_reflns_point_group_measured_fraction_full 0.857
_diffrn_reflns_point_group_measured_fraction_max 0.857
_diffrn_reflns_theta_full 67.249
_diffrn_reflns_theta_max 67.249
_diffrn_reflns_theta_min 3.286
_diffrn_source 'Enhance (Cu) X-ray Source'
_exptl_absorpt_coefficient_mu 0.535
_exptl_absorpt_correction_T_max 0.963
_exptl_absorpt_correction_T_min 0.958
_exptl_absorpt_correction_type multi-scan
_exptl_crystal_colour PINK
_exptl_crystal_density_diffrn 1.108
_exptl_crystal_description Bloc
_exptl_crystal_F_000 2104
_exptl_crystal_preparation Luminescent
_exptl_crystal_recrystallization_method 'Re-crystallisation from solvent: chloroform, methanol'
_exptl_crystal_size_max 0.080
_exptl_crystal_size_mid 0.070
_exptl_crystal_size_min 0.070
_refine_diff_density_max 0.612
_refine_diff_density_min -0.379
_refine_diff_density_rms 0.069
_refine_ls_abs_structure_details
;
 Flack x determined using 1354 quotients [(I+)-(I-)]/[(I+)+(I-)]
 (Parsons, Flack and Wagner, Acta Cryst. B69 (2013) 249-259).
;
_refine_ls_abs_structure_Flack 0.4(4)
_refine_ls_extinction_method none
_refine_ls_goodness_of_fit_ref 1.000
_refine_ls_hydrogen_treatment constr
_refine_ls_matrix_type full
_refine_ls_number_parameters 667
_refine_ls_number_reflns 9069
_refine_ls_number_restraints 2250
_refine_ls_restrained_S_all 0.961
_refine_ls_R_factor_all 0.1421
_refine_ls_R_factor_gt 0.1041
_refine_ls_shift/su_max 0.001
_refine_ls_shift/su_mean 0.000
_refine_ls_structure_factor_coef Fsqd
_refine_ls_weighting_details 'w=1/[\s^2^(Fo^2^)+(0.1970P)^2^] where P=(Fo^2^+2Fc^2^)/3'
_refine_ls_weighting_scheme calc
_refine_ls_wR_factor_gt 0.2800
_refine_ls_wR_factor_ref 0.3139
_reflns_Friedel_coverage 0.566
_reflns_Friedel_fraction_full 0.690
_reflns_Friedel_fraction_max 0.690
_reflns_number_gt 5490
_reflns_number_total 9069
_reflns_threshold_expression 'I > 2\s(I)'
_cod_data_source_file c8ob01959b2.cif
_cod_data_source_block oDL3TtPP_CCDC1
_cod_depositor_comments
;
The following automatic conversions were performed:

'_exptl_absorpt_correction_type' value 'MULTI-SCAN' changed to
'multi-scan' according to
/home/data/users/saulius/crontab/automatic-downloads/rss-feeds/RSC/lib/dictionaries/cif_core.dic
dictionary named 'cif_core.dic' version 2.4.2 from 2011-04-26.

Automatic conversion script
Id: cif_fix_values 4973 2017-02-22 13:04:09Z antanas 

 Adding full bibliography for 7156452--7156463.cif.
;
_cod_database_code 7156463
_shelx_shelxl_version_number 2016/6
_shelx_space_group_comment
;
The symmetry employed for this shelxl refinement is uniquely defined
by the following loop, which should always be used as a source of
symmetry information in preference to the above space-group names.
They are only intended as comments.
;
_shelx_estimated_absorpt_t_min 0.958
_shelx_estimated_absorpt_t_max 0.963
_platon_squeeze_void_probe_radius 1.20

loop_
_space_group_symop_operation_xyz
'x, y, z'
'-x+1/2, -y, z+1/2'
'x+1/2, -y+1/2, -z'
'-x, y+1/2, -z+1/2'

loop_
_atom_site_label
_atom_site_type_symbol
_atom_site_fract_x
_atom_site_fract_y
_atom_site_fract_z
_atom_site_U_iso_or_equiv
_atom_site_adp_type
_atom_site_occupancy
_atom_site_site_symmetry_order
_atom_site_calc_flag
_atom_site_refinement_flags_posn
_atom_site_refinement_flags_adp
O3 O 0.6833(6) 0.3824(4) 0.5767(4) 0.082(2) Uani 1 1 d . U
N1 N 0.6994(4) 0.7317(3) 0.5030(3) 0.0383(13) Uani 1 1 d . U
H1A H 0.687000 0.686878 0.502693 0.046 Uiso 1 1 calc R U
N2 N 0.6607(4) 0.6288(3) 0.6078(3) 0.0378(15) Uani 1 1 d . U
N3 N 0.6026(4) 0.5403(3) 0.4988(3) 0.0369(12) Uani 1 1 d . U
H3A H 0.632538 0.578274 0.500531 0.044 Uiso 1 1 calc R U
N4 N 0.6629(4) 0.6336(3) 0.3916(3) 0.0340(14) Uani 1 1 d . U
O1 O 0.8760(4) 0.8076(3) 0.4146(3) 0.0534(15) Uani 1 1 d . U
O2 O 0.8771(4) 0.8011(3) 0.5999(3) 0.0496(14) Uani 1 1 d . U
O4 O 0.6449(4) 0.3612(3) 0.4064(3) 0.0570(15) Uani 1 1 d . U
C1 C 0.7090(5) 0.7744(4) 0.4477(4) 0.0338(15) Uani 1 1 d . U
C2 C 0.7207(5) 0.8505(4) 0.4716(4) 0.0396(17) Uani 1 1 d . U
H2B H 0.726420 0.891271 0.444427 0.048 Uiso 1 1 calc R U
C3 C 0.7211(6) 0.8467(5) 0.5413(4) 0.0459(19) Uani 1 1 d . U
H3B H 0.725665 0.885166 0.571502 0.055 Uiso 1 1 calc R U
C4 C 0.7133(6) 0.7737(5) 0.5602(4) 0.0438(18) Uani 1 1 d . U
C5 C 0.7220(6) 0.7476(4) 0.6258(4) 0.0464(19) Uani 1 1 d . U
C6 C 0.7049(6) 0.6774(4) 0.6472(4) 0.0436(18) Uani 1 1 d . U
C7 C 0.7157(7) 0.6415(5) 0.7140(5) 0.059(2) Uani 1 1 d . U
H7A H 0.741796 0.661416 0.752077 0.070 Uiso 1 1 calc R U
C8 C 0.6822(7) 0.5759(5) 0.7119(4) 0.052(2) Uani 1 1 d . U
H8A H 0.682296 0.542655 0.747601 0.062 Uiso 1 1 calc R U
C9 C 0.6464(5) 0.5657(4) 0.6450(4) 0.0386(17) Uani 1 1 d . U
C10 C 0.6047(6) 0.5082(5) 0.6184(5) 0.0471(19) Uani 1 1 d . U
C11 C 0.5754(5) 0.5029(4) 0.5511(4) 0.0354(16) Uani 1 1 d . U
C12 C 0.5185(6) 0.4461(4) 0.5274(5) 0.0454(19) Uani 1 1 d . U
H12A H 0.489326 0.414180 0.554983 0.055 Uiso 1 1 calc R U
C13 C 0.5175(6) 0.4496(4) 0.4602(4) 0.0425(18) Uani 1 1 d . U
H13A H 0.486263 0.420817 0.431165 0.051 Uiso 1 1 calc R U
C14 C 0.5728(5) 0.5056(4) 0.4385(4) 0.0378(17) Uani 1 1 d . U
C15 C 0.6049(5) 0.5130(4) 0.3735(4) 0.0372(16) Uani 1 1 d . U
C16 C 0.6519(6) 0.5751(4) 0.3540(4) 0.0427(18) Uani 1 1 d . U
C17 C 0.6895(6) 0.5893(4) 0.2882(4) 0.0420(18) Uani 1 1 d . U
H17A H 0.693085 0.557131 0.251722 0.050 Uiso 1 1 calc R U
C18 C 0.7188(6) 0.6568(4) 0.2883(4) 0.0469(19) Uani 1 1 d . U
H18A H 0.745213 0.679591 0.251862 0.056 Uiso 1 1 calc R U
C19 C 0.7016(6) 0.6872(4) 0.3552(4) 0.0415(18) Uani 1 1 d . U
C20 C 0.7233(5) 0.7541(4) 0.3792(4) 0.0397(17) Uani 1 1 d . U
C21 C 0.7637(6) 0.8054(5) 0.3344(5) 0.0480(19) Uani 1 1 d . U
C22 C 0.7320(6) 0.8264(5) 0.2731(4) 0.0496(19) Uani 1 1 d . U
H22A H 0.682674 0.805912 0.259024 0.060 Uiso 1 1 calc R U
C23 C 0.7689(8) 0.8772(5) 0.2294(5) 0.066(2) Uani 1 1 d . U
C24 C 0.8462(7) 0.9016(6) 0.2482(6) 0.068(3) Uani 1 1 d . U
H24A H 0.874512 0.931390 0.218029 0.082 Uiso 1 1 calc R U
C25 C 0.8840(6) 0.8825(5) 0.3124(6) 0.061(2) Uani 1 1 d . U
H25A H 0.933422 0.902529 0.326833 0.073 Uiso 1 1 calc R U
C26 C 0.8421(6) 0.8320(5) 0.3517(5) 0.053(2) Uani 1 1 d . U
C27 C 0.9422(6) 0.8442(5) 0.4465(6) 0.062(2) Uani 1 1 d . U
H27A H 0.923699 0.890451 0.463196 0.075 Uiso 1 1 calc R U
H27B H 0.985705 0.852180 0.413168 0.075 Uiso 1 1 calc R U
C28 C 0.9738(5) 0.8010(5) 0.5047(6) 0.060(2) Uani 1 1 d . U
H28A H 1.033132 0.797538 0.500892 0.072 Uiso 1 1 calc R U
H28B H 0.951634 0.752887 0.501380 0.072 Uiso 1 1 calc R U
C29 C 0.9520(6) 0.8321(5) 0.5760(6) 0.062(2) Uani 1 1 d . U
H29A H 0.995834 0.821983 0.608447 0.075 Uiso 1 1 calc R U
H29B H 0.945912 0.883728 0.572658 0.075 Uiso 1 1 calc R U
C30 C 0.8448(6) 0.8216(5) 0.6623(5) 0.052(2) Uani 1 1 d . U
C31 C 0.8826(7) 0.8642(5) 0.7092(5) 0.062(2) Uani 1 1 d . U
H31A H 0.933130 0.884824 0.698711 0.074 Uiso 1 1 calc R U
C32 C 0.8458(8) 0.8775(6) 0.7737(5) 0.069(3) Uani 1 1 d . U
H32A H 0.874936 0.903292 0.806674 0.083 Uiso 1 1 calc R U
C33 C 0.7696(8) 0.8540(5) 0.7892(5) 0.063(2) Uani 1 1 d . U
C34 C 0.7286(8) 0.8127(5) 0.7416(5) 0.059(2) Uani 1 1 d . U
H34A H 0.676190 0.795280 0.750740 0.070 Uiso 1 1 calc R U
C35 C 0.7686(7) 0.7973(5) 0.6776(4) 0.051(2) Uani 1 1 d . U
C36 C 0.7217(7) 0.9044(5) 0.1632(5) 0.073(3) Uani 1 1 d D U
C38 C 0.6950(10) 0.8421(6) 0.1199(6) 0.103(4) Uani 1 1 d D U
H38A H 0.669378 0.806715 0.148728 0.154 Uiso 1 1 calc R U
H38B H 0.656476 0.858155 0.085754 0.154 Uiso 1 1 calc R U
H38C H 0.741955 0.821436 0.097514 0.154 Uiso 1 1 calc R U
C39 C 0.6346(8) 0.9282(9) 0.1851(7) 0.107(4) Uani 1 1 d D U
H39A H 0.638508 0.969444 0.214540 0.160 Uiso 1 1 calc R U
H39B H 0.603030 0.940086 0.144905 0.160 Uiso 1 1 calc R U
H39C H 0.608110 0.889916 0.209591 0.160 Uiso 1 1 calc R U
C37 C 0.7639(11) 0.9665(8) 0.1269(8) 0.128(6) Uani 1 1 d D U
H37A H 0.777864 1.002675 0.160053 0.192 Uiso 1 1 calc R U
H37B H 0.812977 0.949653 0.104724 0.192 Uiso 1 1 calc R U
H37C H 0.727498 0.986373 0.092964 0.192 Uiso 1 1 calc R U
C40 C 0.7291(8) 0.8709(5) 0.8596(5) 0.082(3) Uani 1 1 d D U
C41 C 0.7010(12) 0.9481(6) 0.8603(7) 0.108(5) Uani 1 1 d D U
H41A H 0.663830 0.956166 0.822687 0.162 Uiso 1 1 calc R U
H41B H 0.673558 0.958037 0.903086 0.162 Uiso 1 1 calc R U
H41C H 0.747746 0.979059 0.855676 0.162 Uiso 1 1 calc R U
C42 C 0.7881(10) 0.8509(8) 0.9164(6) 0.107(5) Uani 1 1 d D U
H42A H 0.802698 0.801255 0.912128 0.160 Uiso 1 1 calc R U
H42B H 0.836653 0.879845 0.912925 0.160 Uiso 1 1 calc R U
H42C H 0.762465 0.858823 0.960335 0.160 Uiso 1 1 calc R U
C43 C 0.6505(8) 0.8287(7) 0.8736(6) 0.088(4) Uani 1 1 d D U
H43A H 0.610544 0.839566 0.838684 0.133 Uiso 1 1 calc R U
H43B H 0.662354 0.778362 0.872938 0.133 Uiso 1 1 calc R U
H43C H 0.629043 0.841762 0.917983 0.133 Uiso 1 1 calc R U
C44 C 0.5955(6) 0.4409(5) 0.6629(5) 0.0482(19) Uani 1 1 d . U
C45 C 0.5626(7) 0.4432(6) 0.7281(5) 0.067(2) Uani 1 1 d . U
H45A H 0.546905 0.487139 0.746404 0.080 Uiso 1 1 calc R U
C49 C 0.6246(7) 0.3779(5) 0.6383(5) 0.062(2) Uani 1 1 d . U
C46 C 0.5524(8) 0.3825(8) 0.7669(7) 0.086(3) Uani 1 1 d . U
C47 C 0.5767(7) 0.3183(7) 0.7406(7) 0.081(3) Uani 1 1 d . U
H47A H 0.568930 0.276665 0.766159 0.097 Uiso 1 1 calc R U
C48 C 0.6112(8) 0.3145(6) 0.6791(7) 0.079(3) Uani 1 1 d . U
H48A H 0.627112 0.270178 0.661843 0.094 Uiso 1 1 calc R U
C50 C 0.7125(10) 0.3209(8) 0.5375(7) 0.097(3) Uani 1 1 d . U
H50A H 0.745330 0.289566 0.566267 0.116 Uiso 1 1 calc R U
H50B H 0.666683 0.293871 0.518900 0.116 Uiso 1 1 calc R U
C51 C 0.7587(7) 0.3493(6) 0.4858(6) 0.072(3) Uani 1 1 d . U
H51A H 0.787867 0.309720 0.464549 0.087 Uiso 1 1 calc R U
H51B H 0.799873 0.379342 0.507480 0.087 Uiso 1 1 calc R U
C52 C 0.7220(6) 0.3922(5) 0.4286(5) 0.058(2) Uani 1 1 d . U
H52A H 0.712764 0.440912 0.444153 0.070 Uiso 1 1 calc R U
H52B H 0.759891 0.393704 0.390057 0.070 Uiso 1 1 calc R U
C53 C 0.6157(6) 0.3808(4) 0.3420(5) 0.052(2) Uani 1 1 d . U
C54 C 0.6022(7) 0.3278(5) 0.2948(6) 0.065(2) Uani 1 1 d . U
H54A H 0.614728 0.280868 0.306911 0.077 Uiso 1 1 calc R U
C55 C 0.5705(7) 0.3408(5) 0.2292(5) 0.067(3) Uani 1 1 d . U
H55A H 0.559578 0.302665 0.199737 0.080 Uiso 1 1 calc R U
C56 C 0.5548(7) 0.4117(6) 0.2073(5) 0.065(3) Uani 1 1 d . U
C57 C 0.5678(6) 0.4655(5) 0.2563(5) 0.054(2) Uani 1 1 d . U
H57A H 0.556574 0.512433 0.243342 0.065 Uiso 1 1 calc R U
C58 C 0.5963(6) 0.4538(4) 0.3235(4) 0.0439(18) Uani 1 1 d . U
C61 C 0.5895(10) 0.3891(12) 0.8911(8) 0.138(5) Uani 1 1 d D U
H61A H 0.621908 0.431460 0.884260 0.207 Uiso 1 1 calc R U
H61B H 0.568596 0.388449 0.937348 0.207 Uiso 1 1 calc R U
H61C H 0.622995 0.347481 0.883544 0.207 Uiso 1 1 calc R U
C59 C 0.5181(9) 0.3888(8) 0.8404(8) 0.118(4) Uani 1 1 d D U
C63 C 0.5434(7) 0.4291(6) 0.1307(5) 0.084(3) Uani 1 1 d D U
C64 C 0.5418(14) 0.5080(8) 0.1160(8) 0.141(6) Uani 1 1 d D U
H64A H 0.591593 0.529534 0.132466 0.211 Uiso 1 1 calc R U
H64B H 0.537081 0.515575 0.067195 0.211 Uiso 1 1 calc R U
H64C H 0.495589 0.529348 0.138928 0.211 Uiso 1 1 calc R U
C66 C 0.4728(10) 0.3798(10) 0.1107(7) 0.125(5) Uani 1 1 d D U
H66A H 0.485518 0.331688 0.124434 0.188 Uiso 1 1 calc R U
H66B H 0.423499 0.395266 0.133402 0.188 Uiso 1 1 calc R U
H66C H 0.464991 0.381494 0.061669 0.188 Uiso 1 1 calc R U
C65 C 0.6148(10) 0.4039(10) 0.0848(8) 0.129(5) Uani 1 1 d D U
H65A H 0.621912 0.353121 0.089926 0.193 Uiso 1 1 calc R U
H65B H 0.602769 0.414828 0.037498 0.193 Uiso 1 1 calc R U
H65C H 0.664351 0.428006 0.098341 0.193 Uiso 1 1 calc R U
C60 C 0.4453(11) 0.4410(10) 0.8449(9) 0.145(5) Uani 1 1 d D U
H60A H 0.462499 0.487682 0.829894 0.217 Uiso 1 1 calc R U
H60B H 0.401505 0.424314 0.815970 0.217 Uiso 1 1 calc R U
H60C H 0.426505 0.443692 0.891772 0.217 Uiso 1 1 calc R U
C62 C 0.4831(11) 0.3182(9) 0.8652(9) 0.148(5) Uani 1 1 d D U
H62A H 0.434841 0.306760 0.838984 0.221 Uiso 1 1 calc R U
H62B H 0.523295 0.281130 0.859337 0.221 Uiso 1 1 calc R U
H62C H 0.468896 0.322098 0.913140 0.221 Uiso 1 1 calc R U

loop_
_atom_site_aniso_label
_atom_site_aniso_U_11
_atom_site_aniso_U_22
_atom_site_aniso_U_33
_atom_site_aniso_U_23
_atom_site_aniso_U_13
_atom_site_aniso_U_12
O3 0.106(5) 0.071(4) 0.068(4) -0.002(3) -0.021(4) 0.024(4)
N1 0.040(3) 0.033(3) 0.042(3) 0.000(3) -0.001(3) -0.004(2)
N2 0.042(4) 0.036(3) 0.035(3) -0.004(3) -0.001(3) -0.002(3)
N3 0.041(3) 0.033(2) 0.036(3) 0.001(3) -0.003(3) -0.003(2)
N4 0.036(3) 0.032(3) 0.034(3) 0.000(3) -0.001(3) -0.001(3)
O1 0.038(3) 0.049(3) 0.074(4) 0.015(3) -0.001(3) -0.008(3)
O2 0.047(3) 0.042(3) 0.060(3) -0.004(3) -0.010(3) -0.006(3)
O4 0.056(3) 0.046(3) 0.068(4) -0.004(3) -0.026(3) -0.004(3)
C1 0.025(3) 0.033(3) 0.043(4) -0.001(3) 0.007(3) 0.000(3)
C2 0.046(4) 0.026(3) 0.048(4) 0.007(3) 0.000(3) -0.002(3)
C3 0.044(4) 0.044(4) 0.050(4) -0.005(4) -0.010(4) 0.001(4)
C4 0.044(4) 0.043(4) 0.044(4) -0.003(3) 0.000(4) 0.001(4)
C5 0.052(4) 0.043(4) 0.044(4) -0.010(3) -0.005(4) 0.002(4)
C6 0.057(4) 0.032(3) 0.042(4) 0.003(3) -0.005(4) -0.008(3)
C7 0.090(6) 0.047(4) 0.039(4) -0.006(4) -0.013(5) -0.002(5)
C8 0.070(5) 0.049(4) 0.037(4) 0.007(4) -0.015(4) -0.004(4)
C9 0.048(4) 0.044(3) 0.024(3) 0.002(3) -0.003(3) 0.003(3)
C10 0.047(4) 0.049(4) 0.045(4) 0.001(4) 0.000(4) -0.001(4)
C11 0.033(4) 0.035(3) 0.037(4) 0.002(3) 0.000(3) 0.004(3)
C12 0.044(4) 0.036(4) 0.056(5) 0.007(3) 0.000(4) -0.008(3)
C13 0.045(4) 0.041(4) 0.041(4) 0.002(3) -0.006(4) -0.004(3)
C14 0.047(4) 0.030(3) 0.037(4) -0.004(3) 0.001(3) -0.002(3)
C15 0.039(4) 0.034(3) 0.038(4) -0.005(3) -0.003(3) -0.003(3)
C16 0.048(4) 0.041(3) 0.039(4) 0.005(3) -0.003(4) 0.000(4)
C17 0.058(5) 0.042(4) 0.026(4) -0.010(3) 0.004(4) -0.003(4)
C18 0.059(5) 0.042(4) 0.039(4) 0.004(3) 0.014(4) 0.006(4)
C19 0.042(4) 0.046(4) 0.036(4) 0.006(3) 0.010(3) 0.001(3)
C20 0.039(4) 0.038(3) 0.041(4) 0.010(3) 0.002(3) -0.001(3)
C21 0.044(4) 0.046(4) 0.054(4) 0.009(4) 0.008(4) 0.000(3)
C22 0.051(4) 0.048(4) 0.050(4) 0.006(4) -0.002(4) -0.006(4)
C23 0.079(6) 0.060(5) 0.061(5) 0.023(4) 0.003(5) -0.003(5)
C24 0.072(6) 0.061(5) 0.071(5) 0.029(5) 0.015(5) -0.012(5)
C25 0.049(5) 0.053(4) 0.081(6) 0.022(4) 0.005(5) -0.010(4)
C26 0.048(4) 0.048(4) 0.062(5) 0.020(4) 0.008(4) -0.003(4)
C27 0.049(5) 0.059(5) 0.079(6) 0.004(5) 0.003(5) -0.021(4)
C28 0.042(4) 0.053(4) 0.085(6) 0.006(5) -0.010(5) -0.010(4)
C29 0.049(5) 0.057(5) 0.081(6) -0.018(5) -0.001(5) -0.012(4)
C30 0.057(5) 0.046(4) 0.052(4) -0.012(4) -0.013(4) 0.007(4)
C31 0.065(5) 0.055(4) 0.065(5) -0.011(4) -0.015(5) 0.005(4)
C32 0.091(6) 0.059(5) 0.058(5) -0.024(4) -0.019(5) 0.008(5)
C33 0.080(6) 0.059(5) 0.051(5) -0.021(4) -0.006(5) 0.004(5)
C34 0.077(5) 0.050(4) 0.048(4) -0.008(4) -0.009(4) 0.002(4)
C35 0.064(5) 0.045(4) 0.043(4) -0.017(3) -0.010(4) -0.001(4)
C36 0.097(7) 0.066(6) 0.056(6) 0.024(5) -0.017(6) -0.015(6)
C38 0.107(10) 0.103(9) 0.099(9) 0.050(8) -0.031(8) -0.009(8)
C39 0.105(10) 0.114(10) 0.101(9) 0.017(8) -0.015(9) 0.023(9)
C37 0.151(13) 0.107(9) 0.127(11) 0.064(9) -0.044(10) -0.032(10)
C40 0.122(9) 0.071(6) 0.054(6) -0.024(5) -0.012(6) 0.007(7)
C41 0.149(12) 0.077(7) 0.097(9) -0.018(7) 0.019(9) 0.010(9)
C42 0.142(12) 0.118(10) 0.060(7) 0.006(7) 0.002(8) 0.023(10)
C43 0.099(9) 0.095(8) 0.071(7) -0.023(7) -0.021(7) 0.022(8)
C44 0.046(4) 0.046(4) 0.053(4) 0.019(4) 0.002(4) 0.001(4)
C45 0.060(5) 0.077(5) 0.063(5) 0.021(4) 0.005(4) 0.018(5)
C49 0.073(5) 0.051(4) 0.063(5) 0.012(4) -0.016(5) 0.004(4)
C46 0.068(6) 0.107(7) 0.084(6) 0.053(6) 0.021(5) 0.016(6)
C47 0.057(6) 0.081(6) 0.104(7) 0.049(6) -0.007(6) 0.000(5)
C48 0.075(6) 0.062(5) 0.099(6) 0.026(5) -0.032(6) 0.003(5)
C50 0.098(7) 0.096(7) 0.096(7) 0.000(6) -0.033(7) 0.005(7)
C51 0.074(6) 0.067(5) 0.075(6) -0.007(5) -0.019(5) 0.009(5)
C52 0.060(5) 0.055(4) 0.059(5) -0.004(4) 0.000(4) -0.001(4)
C53 0.062(5) 0.036(4) 0.057(4) -0.007(4) -0.017(4) 0.001(4)
C54 0.069(6) 0.054(5) 0.070(5) -0.007(4) -0.010(5) 0.017(5)
C55 0.079(6) 0.056(5) 0.065(5) -0.018(4) -0.028(5) 0.015(5)
C56 0.075(6) 0.063(5) 0.057(5) -0.018(4) -0.022(5) 0.014(5)
C57 0.067(5) 0.047(4) 0.049(4) -0.008(4) -0.008(4) 0.010(4)
C58 0.048(4) 0.042(4) 0.042(4) -0.005(3) -0.002(4) -0.001(3)
C61 0.121(9) 0.177(13) 0.115(10) 0.021(10) 0.045(7) 0.014(9)
C59 0.093(7) 0.147(8) 0.113(7) 0.057(7) 0.030(6) 0.030(7)
C63 0.113(8) 0.085(6) 0.054(6) -0.040(5) -0.042(6) 0.048(6)
C64 0.191(16) 0.155(13) 0.076(9) 0.008(10) -0.041(10) 0.008(13)
C66 0.125(11) 0.169(13) 0.080(8) 0.037(9) -0.055(8) -0.042(11)
C65 0.137(12) 0.146(12) 0.103(10) 0.024(10) -0.006(10) 0.002(11)
C60 0.129(10) 0.181(11) 0.125(10) 0.074(10) 0.046(9) 0.037(10)
C62 0.105(10) 0.184(11) 0.154(11) 0.087(10) 0.045(9) 0.013(8)

loop_
_atom_type_symbol
_atom_type_description
_atom_type_scat_dispersion_real
_atom_type_scat_dispersion_imag
_atom_type_scat_source
C C 0.0181 0.0091 'International Tables Vol C Tables 4.2.6.8 and 6.1.1.4'
H H 0.0000 0.0000 'International Tables Vol C Tables 4.2.6.8 and 6.1.1.4'
O O 0.0492 0.0322 'International Tables Vol C Tables 4.2.6.8 and 6.1.1.4'
N N 0.0311 0.0180 'International Tables Vol C Tables 4.2.6.8 and 6.1.1.4'

loop_
_geom_angle_atom_site_label_1
_geom_angle_atom_site_label_2
_geom_angle_atom_site_label_3
_geom_angle
C50 O3 C49 124.6(9)
C1 N1 C4 106.6(6)
C6 N2 C9 110.6(6)
C11 N3 C14 106.2(6)
C16 N4 C19 112.2(7)
C26 O1 C27 121.2(7)
C30 O2 C29 119.9(7)
C53 O4 C52 117.4(7)
N1 C1 C20 128.0(7)
N1 C1 C2 109.2(6)
C20 C1 C2 121.7(7)
C3 C2 C1 104.9(7)
C2 C3 C4 108.0(8)
C5 C4 N1 124.3(7)
C5 C4 C3 124.9(8)
N1 C4 C3 110.8(7)
C4 C5 C6 125.8(8)
C4 C5 C35 115.9(8)
C6 C5 C35 117.5(8)
N2 C6 C5 123.5(7)
N2 C6 C7 104.5(7)
C5 C6 C7 131.5(8)
C8 C7 C6 109.9(8)
C7 C8 C9 108.3(8)
C10 C9 N2 123.1(7)
C10 C9 C8 130.2(8)
N2 C9 C8 106.7(7)
C9 C10 C11 125.3(8)
C9 C10 C44 118.5(8)
C11 C10 C44 115.9(8)
N3 C11 C10 124.9(8)
N3 C11 C12 110.7(7)
C10 C11 C12 123.7(8)
C13 C12 C11 106.3(8)
C12 C13 C14 108.7(8)
C15 C14 N3 125.4(7)
C15 C14 C13 125.4(7)
N3 C14 C13 107.6(7)
C14 C15 C16 121.6(7)
C14 C15 C58 119.5(7)
C16 C15 C58 118.7(7)
N4 C16 C15 126.3(8)
N4 C16 C17 106.1(7)
C15 C16 C17 127.3(7)
C18 C17 C16 108.8(7)
C17 C18 C19 107.5(7)
N4 C19 C20 127.0(7)
N4 C19 C18 105.3(7)
C20 C19 C18 127.6(8)
C19 C20 C1 121.5(7)
C19 C20 C21 120.7(8)
C1 C20 C21 117.7(7)
C22 C21 C26 116.9(8)
C22 C21 C20 123.0(9)
C26 C21 C20 120.0(8)
C21 C22 C23 124.1(9)
C24 C23 C22 116.8(9)
C24 C23 C36 123.4(9)
C22 C23 C36 119.9(10)
C23 C24 C25 122.4(9)
C26 C25 C24 115.7(9)
C25 C26 C21 123.5(9)
C25 C26 O1 120.0(9)
C21 C26 O1 116.4(7)
O1 C27 C28 109.6(7)
C27 C28 C29 113.5(8)
O2 C29 C28 109.6(7)
C35 C30 C31 117.7(9)
C35 C30 O2 116.7(8)
C31 C30 O2 125.6(10)
C30 C31 C32 120.4(11)
C33 C32 C31 122.1(10)
C32 C33 C34 118.6(10)
C32 C33 C40 121.5(9)
C34 C33 C40 120.0(11)
C33 C34 C35 118.3(11)
C30 C35 C34 122.7(9)
C30 C35 C5 120.1(8)
C34 C35 C5 117.2(9)
C38 C36 C37 117.6(10)
C38 C36 C39 96.4(11)
C37 C36 C39 108.8(12)
C38 C36 C23 110.4(8)
C37 C36 C23 113.6(10)
C39 C36 C23 108.3(9)
C42 C40 C41 114.9(11)
C42 C40 C43 106.0(11)
C41 C40 C43 103.6(11)
C42 C40 C33 108.8(10)
C41 C40 C33 109.3(10)
C43 C40 C33 114.1(9)
C49 C44 C45 119.1(9)
C49 C44 C10 118.6(8)
C45 C44 C10 122.2(9)
C46 C45 C44 121.9(11)
C44 C49 C48 117.8(10)
C44 C49 O3 116.5(8)
C48 C49 O3 124.6(10)
C47 C46 C45 119.1(11)
C47 C46 C59 121.4(11)
C45 C46 C59 119.4(13)
C48 C47 C46 120.6(11)
C47 C48 C49 121.2(12)
C51 C50 O3 105.0(11)
C50 C51 C52 122.3(11)
O4 C52 C51 110.7(8)
C54 C53 O4 117.9(8)
C54 C53 C58 118.8(8)
O4 C53 C58 123.3(7)
C53 C54 C55 123.1(9)
C54 C55 C56 120.3(9)
C57 C56 C55 116.1(9)
C57 C56 C63 121.7(9)
C55 C56 C63 120.9(9)
C56 C57 C58 124.9(9)
C57 C58 C53 116.7(8)
C57 C58 C15 121.8(8)
C53 C58 C15 121.5(8)
C62 C59 C61 94.8(13)
C62 C59 C46 111.4(14)
C61 C59 C46 108.8(11)
C62 C59 C60 104.1(13)
C61 C59 C60 123.4(16)
C46 C59 C60 112.5(12)
C64 C63 C66 122.1(13)
C64 C63 C56 113.3(9)
C66 C63 C56 102.1(10)
C64 C63 C65 101.8(14)
C66 C63 C65 103.8(12)
C56 C63 C65 113.8(10)

loop_
_geom_bond_atom_site_label_1
_geom_bond_atom_site_label_2
_geom_bond_distance
O3 C50 1.456(15)
O3 C49 1.531(14)
N1 C1 1.345(10)
N1 C4 1.377(10)
N2 C6 1.386(10)
N2 C9 1.400(10)
N3 C11 1.310(10)
N3 C14 1.423(10)
N4 C16 1.326(10)
N4 C19 1.377(10)
O1 C26 1.413(11)
O1 C27 1.418(11)
O2 C30 1.373(11)
O2 C29 1.428(11)
O4 C53 1.385(11)
O4 C52 1.447(11)
C1 C20 1.401(11)
C1 C2 1.507(10)
C2 C3 1.354(11)
C3 C4 1.416(12)
C4 C5 1.370(12)
C5 C6 1.403(11)
C5 C35 1.563(12)
C6 C7 1.469(12)
C7 C8 1.342(13)
C8 C9 1.434(11)
C9 C10 1.372(12)
C10 C11 1.392(12)
C10 C44 1.531(12)
C11 C12 1.481(11)
C12 C13 1.306(11)
C13 C14 1.442(11)
C14 C15 1.371(11)
C15 C16 1.440(11)
C15 C58 1.475(11)
C16 C17 1.440(11)
C17 C18 1.346(12)
C18 C19 1.445(11)
C19 C20 1.378(11)
C20 C21 1.451(11)
C21 C22 1.354(12)
C21 C26 1.410(13)
C22 C23 1.408(13)
C23 C24 1.385(16)
C23 C36 1.580(14)
C24 C25 1.435(15)
C25 C26 1.390(12)
C27 C28 1.481(14)
C28 C29 1.541(15)
C30 C35 1.355(14)
C30 C31 1.356(13)
C31 C32 1.410(15)
C32 C33 1.349(16)
C33 C34 1.376(13)
C33 C40 1.548(15)
C34 C35 1.431(13)
C36 C38 1.499(11)
C36 C37 1.520(10)
C36 C39 1.546(11)
C40 C42 1.509(11)
C40 C41 1.512(10)
C40 C43 1.527(11)
C44 C49 1.355(14)
C44 C45 1.373(13)
C45 C46 1.369(15)
C49 C48 1.440(14)
C46 C47 1.363(18)
C46 C59 1.535(19)
C47 C48 1.319(17)
C50 C51 1.360(17)
C51 C52 1.493(14)
C53 C54 1.366(13)
C53 C58 1.445(11)
C54 C55 1.394(14)
C55 C56 1.412(14)
C56 C57 1.400(13)
C56 C63 1.532(15)
C57 C58 1.400(12)
C61 C59 1.522(12)
C59 C62 1.514(12)
C59 C60 1.536(11)
C63 C64 1.500(11)
C63 C66 1.521(11)
C63 C65 1.538(11)

loop_
_platon_squeeze_void_nr
_platon_squeeze_void_average_x
_platon_squeeze_void_average_y
_platon_squeeze_void_average_z
_platon_squeeze_void_volume
_platon_squeeze_void_count_electrons
_platon_squeeze_void_content
1 -0.009 0.354 0.499 275 49 ' '
2 0.009 0.854 0.001 276 48 ' '
3 0.154 0.476 0.992 14 0 ' '
4 0.228 0.047 0.027 8 0 ' '
5 0.274 0.954 0.527 9 0 ' '
6 0.509 0.646 -0.001 275 49 ' '
7 0.346 0.524 0.492 15 0 ' '
8 0.491 0.146 0.501 275 48 ' '
9 0.654 0.024 0.008 15 0 ' '
10 0.728 0.453 0.973 8 0 ' '
11 0.771 0.547 0.473 8 0 ' '
12 0.846 0.976 0.508 15 0 ' '
